data_7716019
loop_
_publ_author_name
'Dhir, Rupy'
'Shah, Bulle'
'Singh, Narinder'

_publ_section_title
;
 Synthesis and characterization of a novel copper carboxylate complex and
 a copper complex-coated polyether sulfone membrane for efficient
 degradation of methylene blue dye under UV irradiation: the single
 crystal X-ray structure of the copper carboxylate complex.
;
_journal_issue 22
_journal_name_full 'Dalton transactions (Cambridge, England : 2003)'
_journal_page_first 9441
_journal_page_last 9451
_journal_paper_doi 10.1039/d4dt00871e
_journal_volume 53
_journal_year 2024
_chemical_formula_moiety 'C28 H28 Cu4 N4 O8, 2(Br), Cu H4 N2 O9, 2(H)'
_chemical_formula_sum 'C28 H34 Br2 Cu5 N6 O17'
_chemical_formula_weight 1204.13
_space_group_crystal_system monoclinic
_space_group_IT_number 12
_space_group_name_Hall '-C 2y'
_space_group_name_H-M_alt 'C 1 2/m 1'
_atom_sites_solution_hydrogens mixed
_atom_sites_solution_primary dual
_audit_creation_date 2022-08-12
_audit_creation_method
;
Olex2 1.2-ac3
(compiled 2017.01.05 svn.r3372 for Rigaku Oxford Diffraction, GUI svn.r5289)
;
_audit_update_record
;
2023-03-05 deposited with the CCDC.	2024-05-09 downloaded from the CCDC.
;
_cell_angle_alpha 90
_cell_angle_beta 91.766(2)
_cell_angle_gamma 90
_cell_formula_units_Z 4
_cell_length_a 17.0204(5)
_cell_length_b 16.7422(5)
_cell_length_c 14.6331(4)
_cell_measurement_reflns_used 6091
_cell_measurement_temperature 293(2)
_cell_measurement_theta_max 27.1690
_cell_measurement_theta_min 3.4100
_cell_volume 4167.9(2)
_computing_cell_refinement 'CrysAlisPro 1.171.39.31d (Rigaku OD, 2017)'
_computing_data_collection 'CrysAlisPro 1.171.39.31d (Rigaku OD, 2017)'
_computing_data_reduction 'CrysAlisPro 1.171.39.31d (Rigaku OD, 2017)'
_computing_molecular_graphics 'Olex2 (Dolomanov et al., 2009)'
_computing_publication_material 'Olex2 (Dolomanov et al., 2009)'
_computing_structure_refinement 'ShelXL (Sheldrick, 2015)'
_computing_structure_solution 'ShelXT (Sheldrick, 2015)'
_diffrn_ambient_temperature 293(2)
_diffrn_detector 'CCD plate'
_diffrn_detector_type HyPix3000
_diffrn_measured_fraction_theta_full 0.994
_diffrn_measured_fraction_theta_max 0.928
_diffrn_measurement_details
;
List of Runs (angles in degrees, time in seconds):

  # Type    Start    End  Width  t~exp~   \w     \q     \k     \f   Frames
#--------------------------------------------------------------------------
  1  \w    -43.00   9.00   0.50    7.10    --   -9.95 102.00 175.00  104
  2  \w    -13.00  38.00   0.50    7.10    --   10.22-102.00  72.00  102
  3  \w    -52.00 -13.00   0.50    7.10    --   -9.95 125.00 -60.00   78
  4  \w    -71.00   3.00   0.50    7.10    --   -9.95 -38.00  90.00  148
  5  \w    -28.00  -3.00   0.50    7.10    --   -9.95 125.00  30.00   50
  6  \w    -56.00 -22.00   0.50    7.10    --   -9.95 125.00 120.00   68
  7  \w    -66.00 -14.00   0.50    7.10    --   -9.95 -38.00-120.00  104
  8  \w     37.00  74.00   0.50    7.10    --   10.22  38.00  30.00   74
;
_diffrn_measurement_device 'four-circle diffractometer'
_diffrn_measurement_device_type 'SuperNova, Single source at offset/far, HyPix3000'
_diffrn_measurement_method '\w scans'
_diffrn_orient_matrix_type 'CrysAlisPro convention (1999,Acta A55,543-557)'
_diffrn_orient_matrix_UB_11 -0.0223614000
_diffrn_orient_matrix_UB_12 -0.0340780000
_diffrn_orient_matrix_UB_13 0.0116021000
_diffrn_orient_matrix_UB_21 0.0330832000
_diffrn_orient_matrix_UB_22 -0.0159499000
_diffrn_orient_matrix_UB_23 0.0243702000
_diffrn_orient_matrix_UB_31 -0.0120076000
_diffrn_orient_matrix_UB_32 0.0194748000
_diffrn_orient_matrix_UB_33 0.0402827000
_diffrn_radiation_monochromator mirror
_diffrn_radiation_probe x-ray
_diffrn_radiation_type MoK\a
_diffrn_radiation_wavelength 0.71073
_diffrn_reflns_av_R_equivalents 0.0342
_diffrn_reflns_av_unetI/netI 0.0447
_diffrn_reflns_Laue_measured_fraction_full 0.994
_diffrn_reflns_Laue_measured_fraction_max 0.928
_diffrn_reflns_limit_h_max 21
_diffrn_reflns_limit_h_min -20
_diffrn_reflns_limit_k_max 21
_diffrn_reflns_limit_k_min -20
_diffrn_reflns_limit_l_max 18
_diffrn_reflns_limit_l_min -15
_diffrn_reflns_number 14152
_diffrn_reflns_point_group_measured_fraction_full 0.994
_diffrn_reflns_point_group_measured_fraction_max 0.928
_diffrn_reflns_theta_full 25.242
_diffrn_reflns_theta_max 27.411
_diffrn_reflns_theta_min 3.236
_diffrn_source 'micro-focus sealed X-ray tube'
_diffrn_source_type 'SuperNova (Mo) X-ray Source'
_exptl_absorpt_coefficient_mu 4.502
_exptl_absorpt_correction_T_max 1.00000
_exptl_absorpt_correction_T_min 0.49215
_exptl_absorpt_correction_type multi-scan
_exptl_absorpt_process_details
;
CrysAlisPro 1.171.39.31d (Rigaku Oxford Diffraction, 2017)
Empirical absorption correction using spherical harmonics,
 implemented in SCALE3 ABSPACK scaling algorithm.
;
_exptl_crystal_density_diffrn 1.919
_exptl_crystal_F_000 2380
_refine_diff_density_max 3.066
_refine_diff_density_min -1.091
_refine_diff_density_rms 0.160
_refine_ls_extinction_method none
_refine_ls_goodness_of_fit_ref 1.068
_refine_ls_hydrogen_treatment constr
_refine_ls_matrix_type full
_refine_ls_number_parameters 278
_refine_ls_number_reflns 4561
_refine_ls_number_restraints 0
_refine_ls_restrained_S_all 1.068
_refine_ls_R_factor_all 0.0826
_refine_ls_R_factor_gt 0.0556
_refine_ls_shift/su_max 0.373
_refine_ls_shift/su_mean 0.006
_refine_ls_structure_factor_coef Fsqd
_refine_ls_weighting_details 'w=1/[\s^2^(Fo^2^)+(0.0816P)^2^+37.2301P] where P=(Fo^2^+2Fc^2^)/3'
_refine_ls_weighting_scheme calc
_refine_ls_wR_factor_gt 0.1610
_refine_ls_wR_factor_ref 0.1753
_reflns_Friedel_coverage 0.000
_reflns_number_gt 3218
_reflns_number_total 4561
_reflns_threshold_expression 'I > 2\s(I)'
_cod_data_source_file d4dt00871e1.cif
_cod_data_source_block pat-dicu
_cod_depositor_comments 'Adding full bibliography for 7716019.cif.'
_cod_original_cell_volume 4167.85(19)
_cod_database_code 7716019
_shelx_shelxl_version_number 2017/1
_chemical_oxdiff_formula 'C H N O Cu'
_shelx_space_group_comment
;
The symmetry employed for this shelxl refinement is uniquely defined
by the following loop, which should always be used as a source of
symmetry information in preference to the above space-group names.
They are only intended as comments.
;
_diffrn_oxdiff_ac3_digest_frames
;
0118310156d3437e374dd02b499b67dbb4007286778
;
_reflns_odcompleteness_completeness 99.12
_reflns_odcompleteness_iscentric 1
_reflns_odcompleteness_theta 26.32
_olex2_refinement_description
;
1. Fixed Uiso
 At 1.2 times of:
  All C(H) groups, All C(H,H) groups
 At 1.5 times of:
  All O(H,H) groups
2. Others
 Fixed Sof: H5AB(0.5) H5AC(0.5) H6AB(0.5) H6AC(0.5) H(0.5) HA(0.5)
3.a Rotating group:
 O5AA(H5AB,H5AC), O6AA(H6AB,H6AC), O9AA(H,HA)
3.b Secondary CH2 refined with riding coordinates:
 C3AA(H3AA,H3AB), C4AA(H4AA,H4AB)
3.c Aromatic/amide H refined with riding coordinates:
 C2AA(H2AA), C0AA(H0AA), C1AA(H1AA), C5AA(H5AA), C6AA(H6AA), C7AA(H7AA),
 C8AA(H8AA), C9AA(H9AA), C0BA(H0BA), C1BA(H1BA)
;
_olex2_submission_special_instructions 'No special instructions were received'
_oxdiff_exptl_absorpt_empirical_details
;
Empirical correction (ABSPACK) includes:
- Absorption correction using spherical harmonics
- Frame scaling
;
_oxdiff_exptl_absorpt_empirical_full_max 1.629
_oxdiff_exptl_absorpt_empirical_full_min 0.781

loop_
_space_group_symop_operation_xyz
'x, y, z'
'-x, y, -z'
'x+1/2, y+1/2, z'
'-x+1/2, y+1/2, -z'
'-x, -y, -z'
'x, -y, z'
'-x+1/2, -y+1/2, -z'
'x+1/2, -y+1/2, z'

loop_
_atom_site_label
_atom_site_type_symbol
_atom_site_fract_x
_atom_site_fract_y
_atom_site_fract_z
_atom_site_U_iso_or_equiv
_atom_site_adp_type
_atom_site_occupancy
_atom_site_site_symmetry_order
_atom_site_calc_flag
_atom_site_refinement_flags_posn
_atom_site_refinement_flags_adp
_atom_site_refinement_flags_occupancy
_atom_site_disorder_assembly
_atom_site_disorder_group
Cu0A Cu 0.31710(5) 0.500000 0.08010(6) 0.0176(2) Uani 1 2 d S T P . .
Br1A Br 0.500000 0.14910(6) 0.000000 0.0356(3) Uani 1 2 d S T P . .
Cu2A Cu 0.43148(5) 0.500000 0.19952(6) 0.0199(2) Uani 1 2 d S T P . .
Cu3A Cu 0.56877(5) 0.500000 0.30444(6) 0.0205(2) Uani 1 2 d S T P . .
Br4A Br 0.500000 0.14690(6) 0.500000 0.0402(3) Uani 1 2 d S T P . .
Cu5A Cu 0.56975(7) 0.000000 0.24968(8) 0.0325(3) Uani 1 2 d S T P . .
Cu6A Cu 0.68334(7) 0.500000 0.42454(8) 0.0376(3) Uani 1 2 d S T P . .
O0AA O 0.6050(2) 0.4180(3) 0.2169(3) 0.0317(10) Uani 1 1 d . . . . .
O1AA O 0.3947(2) 0.4177(3) 0.2861(3) 0.0312(10) Uani 1 1 d . . . . .
O2AA O 0.5091(2) 0.4165(3) 0.3668(3) 0.0327(10) Uani 1 1 d . . . . .
O3AA O 0.4909(2) 0.4168(3) 0.1358(3) 0.0333(10) Uani 1 1 d . . . . .
O4AA O 0.5736(3) 0.1168(3) 0.2480(3) 0.0362(11) Uani 1 1 d . . . . .
O5AA O 0.5691(5) 0.000000 0.1165(5) 0.0493(18) Uani 1 2 d S T P . .
H5AB H 0.545626 -0.046589 0.079766 0.074 Uiso 0.5 1 d GR . . . .
H5AC H 0.620228 0.002675 0.081856 0.074 Uiso 1 2 d GR . . . .
O6AA O 0.5669(5) 0.000000 0.3828(4) 0.0492(18) Uani 1 2 d S T P . .
H6AB H 0.566659 -0.047952 0.402680 0.074 Uiso 0.5 1 d GR . . . .
H6AC H 0.523245 0.018735 0.399212 0.074 Uiso 0.5 1 d GR . . . .
N0AA N 0.6712(3) 0.3081(3) 0.1022(3) 0.0255(11) Uani 1 1 d . . . . .
O7AA O 0.4475(3) 0.1081(3) 0.2520(4) 0.0507(13) Uani 1 1 d . . . . .
N1AA N 0.3337(3) 0.2987(3) 0.3963(3) 0.0272(11) Uani 1 1 d . . . . .
N2AA N 0.5053(3) 0.1509(4) 0.2493(3) 0.0352(14) Uani 1 1 d . . . . .
O8AA O 0.5025(3) 0.2241(4) 0.2482(3) 0.0562(16) Uani 1 1 d . . . . .
O9AA O 0.7066(5) 0.000000 0.2584(6) 0.073(3) Uani 1 2 d S T P . .
H H 0.766760 -0.047380 0.310593 0.109 Uiso 0.5 1 d GR . . . .
HA H 0.775342 0.052891 0.219282 0.109 Uiso 0.5 1 d GR . . . .
C2BA C 0.5609(3) 0.3961(3) 0.1523(4) 0.0249(12) Uani 1 1 d . . . . .
C3BA C 0.4397(4) 0.3948(4) 0.3499(4) 0.0260(13) Uani 1 1 d . . . . .
C3AA C 0.5924(3) 0.3398(4) 0.0803(4) 0.0301(14) Uani 1 1 d . . . . .
H3AA H 0.556199 0.295429 0.072434 0.036 Uiso 1 1 calc R . . . .
H3AB H 0.593751 0.368082 0.022477 0.036 Uiso 1 1 calc R . . . .
C4AA C 0.4105(4) 0.3348(4) 0.4198(5) 0.0352(15) Uani 1 1 d . . . . .
H4AA H 0.449152 0.292484 0.426935 0.042 Uiso 1 1 calc R . . . .
H4AB H 0.407077 0.361523 0.478404 0.042 Uiso 1 1 calc R . . . .
C2AA C 0.2687(4) 0.3409(4) 0.4102(5) 0.0398(16) Uani 1 1 d . . . . .
H2AA H 0.272420 0.393172 0.431367 0.048 Uiso 1 1 calc R . . . .
C0AA C 0.3304(4) 0.2240(4) 0.3653(5) 0.0372(16) Uani 1 1 d . . . . .
H0AA H 0.376606 0.195744 0.356432 0.045 Uiso 1 1 calc R . . . .
C1AA C 0.6793(4) 0.2313(4) 0.1266(5) 0.0404(17) Uani 1 1 d . . . . .
H1AA H 0.635199 0.198935 0.131960 0.049 Uiso 1 1 calc R . . . .
C5AA C 0.7337(4) 0.3562(4) 0.0972(5) 0.0397(17) Uani 1 1 d . . . . .
H5AA H 0.726506 0.410188 0.084392 0.048 Uiso 1 1 calc R . . . .
C6AA C 0.1952(4) 0.3064(6) 0.3930(5) 0.051(2) Uani 1 1 d . . . . .
H6AA H 0.149573 0.335083 0.403433 0.062 Uiso 1 1 calc R . . . .
C7AA C 0.1911(5) 0.2303(6) 0.3606(5) 0.055(2) Uani 1 1 d . . . . .
H7AA H 0.142406 0.206715 0.348283 0.066 Uiso 1 1 calc R . . . .
C8AA C 0.2588(5) 0.1886(5) 0.3462(5) 0.049(2) Uani 1 1 d . . . . .
H8AA H 0.256385 0.136619 0.323767 0.059 Uiso 1 1 calc R . . . .
C9AA C 0.7532(6) 0.2007(5) 0.1438(6) 0.064(3) Uani 1 1 d . . . . .
H9AA H 0.759466 0.147627 0.161447 0.076 Uiso 1 1 calc R . . . .
C0BA C 0.8086(5) 0.3264(6) 0.1108(5) 0.057(2) Uani 1 1 d . . . . .
H0BA H 0.852040 0.359221 0.103623 0.069 Uiso 1 1 calc R . . . .
C1BA C 0.8181(5) 0.2492(7) 0.1346(6) 0.065(3) Uani 1 1 d . . . . .
H1BA H 0.868353 0.228590 0.144759 0.078 Uiso 1 1 calc R . . . .

loop_
_atom_site_aniso_label
_atom_site_aniso_U_11
_atom_site_aniso_U_22
_atom_site_aniso_U_33
_atom_site_aniso_U_23
_atom_site_aniso_U_13
_atom_site_aniso_U_12
Cu0A 0.0158(5) 0.0175(5) 0.0188(5) 0.000 -0.0089(4) 0.000
Br1A 0.0401(5) 0.0286(5) 0.0376(5) 0.000 -0.0046(4) 0.000
Cu2A 0.0167(5) 0.0179(5) 0.0250(5) 0.000 -0.0014(4) 0.000
Cu3A 0.0172(5) 0.0179(5) 0.0263(5) 0.000 -0.0015(4) 0.000
Br4A 0.0505(6) 0.0311(5) 0.0392(6) 0.000 0.0053(4) 0.000
Cu5A 0.0355(7) 0.0267(6) 0.0353(6) 0.000 0.0029(5) 0.000
Cu6A 0.0356(7) 0.0294(6) 0.0469(7) 0.000 -0.0126(5) 0.000
O0AA 0.027(2) 0.030(2) 0.038(2) -0.0088(19) 0.0003(18) 0.0066(19)
O1AA 0.031(2) 0.029(2) 0.033(2) 0.0110(19) -0.0031(18) -0.0051(19)
O2AA 0.031(2) 0.032(2) 0.035(2) 0.0073(19) -0.0011(18) -0.0099(19)
O3AA 0.029(2) 0.032(2) 0.039(2) -0.008(2) -0.0046(19) 0.0117(19)
O4AA 0.036(3) 0.029(2) 0.044(3) 0.000(2) 0.003(2) 0.004(2)
O5AA 0.070(5) 0.041(4) 0.036(4) 0.000 -0.003(4) 0.000
O6AA 0.069(5) 0.042(4) 0.038(4) 0.000 0.015(3) 0.000
N0AA 0.027(3) 0.025(3) 0.024(3) -0.002(2) 0.003(2) 0.005(2)
O7AA 0.036(3) 0.056(3) 0.060(3) -0.003(3) 0.003(2) -0.001(3)
N1AA 0.030(3) 0.025(3) 0.027(3) 0.005(2) -0.001(2) -0.004(2)
N2AA 0.042(4) 0.030(3) 0.033(3) -0.001(2) 0.007(3) 0.005(3)
O8AA 0.070(4) 0.034(3) 0.065(4) 0.000(2) 0.003(3) 0.012(3)
O9AA 0.044(5) 0.092(7) 0.083(6) 0.000 0.011(4) 0.000
C2BA 0.026(3) 0.018(3) 0.031(3) 0.000(2) 0.001(2) -0.001(2)
C3BA 0.030(3) 0.021(3) 0.027(3) 0.000(2) 0.004(2) -0.002(3)
C3AA 0.023(3) 0.029(3) 0.038(4) -0.011(3) -0.001(3) 0.005(3)
C4AA 0.026(3) 0.037(4) 0.043(4) 0.011(3) -0.005(3) -0.008(3)
C2AA 0.036(4) 0.039(4) 0.045(4) -0.003(3) 0.001(3) 0.012(3)
C0AA 0.045(4) 0.028(4) 0.039(4) 0.002(3) 0.007(3) -0.002(3)
C1AA 0.051(4) 0.024(3) 0.046(4) -0.009(3) -0.002(3) 0.007(3)
C5AA 0.029(3) 0.046(4) 0.044(4) 0.012(3) 0.004(3) -0.006(3)
C6AA 0.031(4) 0.076(6) 0.046(4) 0.005(4) -0.002(3) 0.009(4)
C7AA 0.044(5) 0.091(7) 0.029(4) 0.011(4) -0.005(3) -0.034(5)
C8AA 0.071(6) 0.037(4) 0.040(4) 0.000(3) -0.002(4) -0.023(4)
C9AA 0.086(7) 0.047(5) 0.056(5) -0.011(4) -0.025(5) 0.038(5)
C0BA 0.033(4) 0.092(7) 0.047(5) 0.008(5) 0.002(3) -0.002(5)
C1BA 0.038(5) 0.107(8) 0.050(5) -0.033(5) -0.011(4) 0.040(5)

loop_
_atom_type_symbol
_atom_type_description
_atom_type_scat_dispersion_real
_atom_type_scat_dispersion_imag
_atom_type_scat_source
C C 0.0033 0.0016 'International Tables Vol C Tables 4.2.6.8 and 6.1.1.4'
H H 0.0000 0.0000 'International Tables Vol C Tables 4.2.6.8 and 6.1.1.4'
Br Br -0.2901 2.4595 'International Tables Vol C Tables 4.2.6.8 and 6.1.1.4'
Cu Cu 0.3201 1.2651 'International Tables Vol C Tables 4.2.6.8 and 6.1.1.4'
N N 0.0061 0.0033 'International Tables Vol C Tables 4.2.6.8 and 6.1.1.4'
O O 0.0106 0.0060 'International Tables Vol C Tables 4.2.6.8 and 6.1.1.4'

loop_
_geom_angle_atom_site_label_1
_geom_angle_atom_site_label_2
_geom_angle_atom_site_label_3
_geom_angle
_geom_angle_site_symmetry_1
_geom_angle_site_symmetry_3
_geom_angle_publ_flag
Cu0A Cu2A Cu3A 171.13(5) . . ?
O1AA Cu2A Cu0A 100.73(12) . . ?
O1AA Cu2A Cu0A 100.73(12) 6_565 . ?
O1AA Cu2A Cu3A 85.60(12) . . ?
O1AA Cu2A Cu3A 85.60(12) 6_565 . ?
O1AA Cu2A O1AA 87.9(3) 6_565 . ?
O3AA Cu2A Cu0A 93.87(12) 6_565 . ?
O3AA Cu2A Cu0A 93.87(12) . . ?
O3AA Cu2A Cu3A 79.91(12) 6_565 . ?
O3AA Cu2A Cu3A 79.91(12) . . ?
O3AA Cu2A O1AA 165.40(18) 6_565 . ?
O3AA Cu2A O1AA 89.29(19) 6_565 6_565 ?
O3AA Cu2A O1AA 89.29(19) . . ?
O3AA Cu2A O1AA 165.40(17) . 6_565 ?
O3AA Cu2A O3AA 89.9(3) 6_565 . ?
Cu6A Cu3A Cu2A 171.02(5) . . ?
O0AA Cu3A Cu2A 85.16(12) 6_565 . ?
O0AA Cu3A Cu2A 85.16(12) . . ?
O0AA Cu3A Cu6A 101.27(12) 6_565 . ?
O0AA Cu3A Cu6A 101.27(12) . . ?
O0AA Cu3A O0AA 87.3(3) . 6_565 ?
O2AA Cu3A Cu2A 79.47(13) 6_565 . ?
O2AA Cu3A Cu2A 79.47(13) . . ?
O2AA Cu3A Cu6A 94.27(13) 6_565 . ?
O2AA Cu3A Cu6A 94.27(13) . . ?
O2AA Cu3A O0AA 164.45(18) . 6_565 ?
O2AA Cu3A O0AA 89.02(19) . . ?
O2AA Cu3A O0AA 164.45(18) 6_565 . ?
O2AA Cu3A O0AA 89.02(19) 6_565 6_565 ?
O2AA Cu3A O2AA 90.5(3) 6_565 . ?
O4AA Cu5A O4AA 175.8(3) . 6 ?
O4AA Cu5A O9AA 88.08(13) . . ?
O4AA Cu5A O9AA 88.08(13) 6 . ?
O5AA Cu5A O4AA 89.25(14) . 6 ?
O5AA Cu5A O4AA 89.25(14) . . ?
O5AA Cu5A O6AA 178.3(3) . . ?
O5AA Cu5A O9AA 91.7(3) . . ?
O6AA Cu5A O4AA 90.81(14) . . ?
O6AA Cu5A O4AA 90.81(14) . 6 ?
O6AA Cu5A O9AA 90.0(3) . . ?
C2BA O0AA Cu3A 120.1(4) . . ?
C3BA O1AA Cu2A 119.4(4) . . ?
C3BA O2AA Cu3A 127.8(4) . . ?
C2BA O3AA Cu2A 126.9(4) . . ?
N2AA O4AA Cu5A 114.1(4) . . ?
Cu5A O5AA H5AB 121.1 . . ?
Cu5A O5AA H5AC 121.2 . . ?
H5AB O5AA H5AC 95.6 . . ?
Cu5A O6AA H6AB 109.93(3) . 6 ?
Cu5A O6AA H6AB 109.9 . . ?
Cu5A O6AA H6AC 109.3 . . ?
Cu5A O6AA H6AC 109.3(18) . 6 ?
H6AB O6AA H6AB 140.1 . 6 ?
H6AB O6AA H6AC 103.7 . . ?
H6AB O6AA H6AC 62.7 . 6 ?
H6AB O6AA H6AC 103.7 6 6 ?
H6AC O6AA H6AB 62.7 . 6 ?
H6AC O6AA H6AC 43.4 . 6 ?
C1AA N0AA C3AA 119.4(6) . . ?
C5AA N0AA C3AA 119.5(5) . . ?
C5AA N0AA C1AA 121.1(6) . . ?
C2AA N1AA C4AA 118.8(6) . . ?
C0AA N1AA C4AA 119.6(6) . . ?
C0AA N1AA C2AA 121.6(6) . . ?
O7AA N2AA O4AA 117.9(6) . . ?
O7AA N2AA O8AA 123.7(6) . . ?
O8AA N2AA O4AA 118.3(6) . . ?
O0AA C2BA O3AA 127.6(6) . . ?
O0AA C2BA C3AA 119.4(5) . . ?
O3AA C2BA C3AA 112.9(5) . . ?
O1AA C3BA O2AA 127.6(6) . . ?
O1AA C3BA C4AA 119.8(5) . . ?
O2AA C3BA C4AA 112.6(5) . . ?
N0AA C3AA C2BA 114.3(5) . . ?
N0AA C3AA H3AA 108.7 . . ?
N0AA C3AA H3AB 108.7 . . ?
C2BA C3AA H3AA 108.7 . . ?
C2BA C3AA H3AB 108.7 . . ?
H3AA C3AA H3AB 107.6 . . ?
N1AA C4AA C3BA 114.7(5) . . ?
N1AA C4AA H4AA 108.6 . . ?
N1AA C4AA H4AB 108.6 . . ?
C3BA C4AA H4AA 108.6 . . ?
C3BA C4AA H4AB 108.6 . . ?
H4AA C4AA H4AB 107.6 . . ?
N1AA C2AA H2AA 120.1 . . ?
N1AA C2AA C6AA 119.8(7) . . ?
C6AA C2AA H2AA 120.1 . . ?
N1AA C0AA H0AA 119.9 . . ?
N1AA C0AA C8AA 120.1(7) . . ?
C8AA C0AA H0AA 119.9 . . ?
N0AA C1AA H1AA 120.3 . . ?
N0AA C1AA C9AA 119.5(7) . . ?
C9AA C1AA H1AA 120.3 . . ?
N0AA C5AA H5AA 119.7 . . ?
N0AA C5AA C0BA 120.5(7) . . ?
C0BA C5AA H5AA 119.7 . . ?
C2AA C6AA H6AA 120.4 . . ?
C7AA C6AA C2AA 119.2(7) . . ?
C7AA C6AA H6AA 120.4 . . ?
C6AA C7AA H7AA 120.1 . . ?
C6AA C7AA C8AA 119.8(7) . . ?
C8AA C7AA H7AA 120.1 . . ?
C0AA C8AA H8AA 120.2 . . ?
C7AA C8AA C0AA 119.5(7) . . ?
C7AA C8AA H8AA 120.2 . . ?
C1AA C9AA H9AA 120.2 . . ?
C1AA C9AA C1BA 119.6(8) . . ?
C1BA C9AA H9AA 120.2 . . ?
C5AA C0BA H0BA 120.4 . . ?
C1BA C0BA C5AA 119.2(8) . . ?
C1BA C0BA H0BA 120.4 . . ?
C9AA C1BA H1BA 120.0 . . ?
C0BA C1BA C9AA 119.9(7) . . ?
C0BA C1BA H1BA 120.0 . . ?

loop_
_geom_bond_atom_site_label_1
_geom_bond_atom_site_label_2
_geom_bond_distance
_geom_bond_site_symmetry_2
_geom_bond_publ_flag
Cu0A Cu2A 2.5757(12) . ?
Cu2A Cu3A 2.7561(13) . ?
Cu2A O1AA 1.987(4) . ?
Cu2A O1AA 1.987(4) 6_565 ?
Cu2A O3AA 1.973(4) . ?
Cu2A O3AA 1.973(4) 6_565 ?
Cu3A Cu6A 2.5847(14) . ?
Cu3A O0AA 1.988(4) 6_565 ?
Cu3A O0AA 1.988(4) . ?
Cu3A O2AA 1.968(4) . ?
Cu3A O2AA 1.968(4) 6_565 ?
Cu5A O4AA 1.957(4) 6 ?
Cu5A O4AA 1.957(4) . ?
Cu5A O5AA 1.949(7) . ?
Cu5A O6AA 1.950(7) . ?
Cu5A O9AA 2.329(8) . ?
O0AA C2BA 1.245(7) . ?
O1AA C3BA 1.250(7) . ?
O2AA C3BA 1.252(7) . ?
O3AA C2BA 1.256(7) . ?
O4AA N2AA 1.295(7) . ?
O5AA H5AB 1.0216 . ?
O5AA H5AC 1.0210 . ?
O6AA H6AB 0.8540 6 ?
O6AA H6AB 0.8540 . ?
O6AA H6AC 0.85(7) 6 ?
O6AA H6AC 0.8487 . ?
N0AA C3AA 1.469(7) . ?
N0AA C1AA 1.341(8) . ?
N0AA C5AA 1.338(8) . ?
O7AA N2AA 1.218(7) . ?
N1AA C4AA 1.472(8) . ?
N1AA C2AA 1.334(8) . ?
N1AA C0AA 1.330(8) . ?
N2AA O8AA 1.228(8) . ?
C2BA C3AA 1.523(8) . ?
C3BA C4AA 1.527(8) . ?
C3AA H3AA 0.9700 . ?
C3AA H3AB 0.9700 . ?
C4AA H4AA 0.9700 . ?
C4AA H4AB 0.9700 . ?
C2AA H2AA 0.9300 . ?
C2AA C6AA 1.394(10) . ?
C0AA H0AA 0.9300 . ?
C0AA C8AA 1.377(10) . ?
C1AA H1AA 0.9300 . ?
C1AA C9AA 1.374(11) . ?
C5AA H5AA 0.9300 . ?
C5AA C0BA 1.377(10) . ?
C6AA H6AA 0.9300 . ?
C6AA C7AA 1.360(12) . ?
C7AA H7AA 0.9300 . ?
C7AA C8AA 1.370(12) . ?
C8AA H8AA 0.9300 . ?
C9AA H9AA 0.9300 . ?
C9AA C1BA 1.382(14) . ?
C0BA H0BA 0.9300 . ?
C0BA C1BA 1.347(14) . ?
C1BA H1BA 0.9300 . ?
